data_4301921
loop_
_publ_author_name
'Jae-Hyuk Her'
'Peter W. Stephens'
'Jordi Ribas-Ari\~no'
'Juan J. Novoa'
'William W. Shum'
'Joel S. Miller'

_publ_contact_author_address
;
Department of Physics & Astronomy
Stony Brook University
Stony Brook
NY 11794-3800 
USA
;
_publ_contact_author_email pstephens@sunysb.edu
_publ_contact_author_fax 631-632-8176
_publ_contact_author_name 'Peter Stephens'
_publ_contact_author_phone 631-632-8156
_publ_section_title
;
Structure and Magnetic Interactions in the Organic-Based Ferromagnet
Decamethylferrocenium Tetracyanoethenide, [FeCp*2].+[TCNE].-
;
_journal_name_full 'Inorganic Chemistry'
_journal_page_first 3296
_journal_page_last 3307
_journal_paper_doi 10.1021/ic801679m
_journal_volume 48
_journal_year 2009
_chemical_formula_moiety 'C20 H30 Fe 1+, C6 N4 1-'
_chemical_formula_structural '(Fe(C5(C H3)5)2) (C2(C N)4)'
_chemical_formula_sum 'C26 H30 Fe N4'
_chemical_formula_weight 454.4
_chemical_name_systematic
; 
decamethylferrocenium tetracyanoethenide
;
_space_group_crystal_system orthorhombic
_space_group_IT_number 63
_space_group_name_H-M_alt 'C m c m'
_symmetry_space_group_name_Hall '-C 2c 2'
_symmetry_space_group_name_H-M 'C m c m'
_cell_angle_alpha 90
_cell_angle_beta 90
_cell_angle_gamma 90
_cell_formula_units_Z 4
_cell_length_a 10.629(1)
_cell_length_b 16.128(1)
_cell_length_c 14.593(1)
_cell_measurement_temperature 295
_cell_volume 2501.6(3)
_computing_cell_refinement TOPAS-Academic
_computing_data_collection SPEC(fourc)
_computing_data_reduction TOPAS-Academic
_computing_molecular_graphics Diamond
_computing_structure_refinement TOPAS-Academic
_computing_structure_solution TOPAS-Academic
_diffrn_ambient_temperature 295
_diffrn_detector 'NaI scintillation counter'
_diffrn_measurement_device_type 'Huber diffractometer'
_diffrn_radiation_monochromator 'Si(111) double reflection monochromator'
_diffrn_radiation_type synchrotron
_diffrn_radiation_wavelength 0.701617
_diffrn_source synchrotron
_exptl_absorpt_correction_type none
_pd_block_diffractogram_id RT-profile
_pd_char_colour black
_pd_instr_location
; 
X16C, National Synchrotron Light Source, Brookhaven National Laboratory
;
_pd_meas_2theta_range_inc .005
_pd_meas_2theta_range_max 40.000
_pd_meas_2theta_range_min 3.
_pd_meas_number_of_points 7401
_pd_meas_scan_method step
_pd_proc_2theta_range_inc 0.005
_pd_proc_2theta_range_max 40.000
_pd_proc_2theta_range_min 3.
_pd_proc_ls_background_function
;
Manual extraction
;
_pd_proc_ls_pref_orient_corr
; 
none
;
_pd_proc_ls_profile_function
;
Simple_Axial_model function with Rp=9999,Rs=330 in TOPAS-Academic
;
_pd_proc_ls_prof_R_factor 0.040
_pd_proc_ls_prof_wR_expected 0.032
_pd_proc_ls_prof_wR_factor 0.052
_pd_proc_wavelength 0.701617
_pd_spec_mounting
;
glass capillary(diameter 1mm)
;
_pd_spec_mount_mode transmission
_pd_spec_shape cylinder
_refine_ls_extinction_method none
_refine_ls_goodness_of_fit_all 1.614
_refine_ls_hydrogen_treatment mixed
_refine_ls_number_parameters 51
_refine_ls_weighting_details 1/(sigma*sigma)
_refine_ls_weighting_scheme sigma
_cod_data_source_file ic801679m_si_004.cif
_cod_data_source_block RT
_cod_original_cell_volume 2501.6(5)
_cod_database_code 4301921

loop_
_symmetry_equiv_pos_site_id
_symmetry_equiv_pos_as_xyz
1 'x, y, z'
2 '-x, -y, z+1/2'
3 '-x, y, -z+1/2'
4 'x, -y, -z'
5 '-x, -y, -z'
6 'x, y, -z+1/2'
7 'x, -y, z+1/2'
8 '-x, y, z'
9 'x+1/2, y+1/2, z'
10 '-x+1/2, -y+1/2, z+1/2'
11 '-x+1/2, y+1/2, -z+1/2'
12 'x+1/2, -y+1/2, -z'
13 '-x+1/2, -y+1/2, -z'
14 'x+1/2, y+1/2, -z+1/2'
15 'x+1/2, -y+1/2, z+1/2'
16 '-x+1/2, y+1/2, z'

loop_
_atom_site_aniso_label
_atom_site_aniso_U_11
_atom_site_aniso_U_22
_atom_site_aniso_U_33
_atom_site_aniso_U_12
_atom_site_aniso_U_13
_atom_site_aniso_U_23
_atom_site_aniso_type_symbol
? ? ? ? ? ? ? ?

loop_
_atom_site_label
_atom_site_type_symbol
_atom_site_symmetry_multiplicity
_atom_site_fract_x
_atom_site_fract_y
_atom_site_fract_z
_atom_site_occupancy
_atom_site_B_iso_or_equiv
C1 C 16 -0.1659895 0.3560632 0.8407681 0.25 2.233950
C2 C 16 -0.1534599 0.4335992 0.787367 0.25 2.233950
C3 C 16 -0.1469451 0.4112959 0.6891397 0.25 2.233950
C4 C 16 -0.1554483 0.3199757 0.681833 0.25 2.233950
C5 C 16 -0.1672184 0.28584 0.7755446 0.25 2.233950
C6 C 16 -0.1757264 0.3497623 0.9429773 0.25 2.233950
C7 C 16 -0.1482775 0.5196226 0.82599 0.25 2.233950
C8 C 16 -0.1340053 0.4707621 0.6108008 0.25 2.233950
C9 C 16 -0.1526334 0.2707045 0.594794 0.25 2.233950
C10 C 16 -0.1784185 0.1959225 0.8000903 0.25 2.233950
Fe11 Fe 16 0.004454537 0.35429 0.7626 0.25 5.547985
C12 C 16 0.1613244 0.3673536 0.8535007 0.25 2.233950
C13 C 16 0.156028 0.2819115 0.8168112 0.25 2.233950
C14 C 16 0.1655094 0.2867307 0.7158028 0.25 2.233950
C15 C 16 0.1766656 0.3751511 0.6900657 0.25 2.233950
C16 C 16 0.1740791 0.4249788 0.7751676 0.25 2.233950
C17 C 16 0.1548981 0.391321 0.9526062 0.25 2.233950
C18 C 16 0.1432952 0.2041409 0.8722296 0.25 2.233950
C19 C 16 0.1640664 0.2146984 0.6509478 0.25 2.233950
C20 C 16 0.1885066 0.4084033 0.5945646 0.25 2.233950
C21 C 16 0.1828403 0.5175621 0.7809998 0.25 2.233950
H6a H 16 -0.09873385 0.3829668 0.9844325 0.25 2.233470
H6b H 16 -0.2659567 0.3759284 0.9754504 0.25 2.233470
H6c H 16 -0.1724156 0.283968 0.9732533 0.25 2.233470
H7a H 16 -0.100241 0.5689597 0.7811267 0.25 2.233470
H7b H 16 -0.2434226 0.550409 0.841791 0.25 2.233470
H7c H 16 -0.09588533 0.5272014 0.8944291 0.25 2.233470
H8a H 16 -0.1109266 0.4421903 0.5405823 0.25 2.233470
H8b H 16 -0.2210228 0.5103631 0.5941484 0.25 2.233470
H8c H 16 -0.056874 0.5203599 0.6178037 0.25 2.233470
H9a H 16 -0.2129045 0.2955638 0.5353952 0.25 2.233470
H9b H 16 -0.05592493 0.2632439 0.5604379 0.25 2.233470
H9c H 16 -0.186201 0.2030728 0.5998109 0.25 2.233470
H10a H 16 -0.1145203 0.1509679 0.7603977 0.25 2.233470
H10b H 16 -0.1562861 0.1788098 0.8748755 0.25 2.233470
H10c H 16 -0.2758678 0.1663172 0.7900227 0.25 2.233470
H17a H 16 0.09318576 0.3502696 0.9987717 0.25 2.233470
H17b H 16 0.2486979 0.391721 0.9918763 0.25 2.233470
H17c H 16 0.116259 0.4564076 0.9682105 0.25 2.233470
H18a H 16 0.1105487 0.1460297 0.8332883 0.25 2.233470
H18b H 16 0.2331408 0.1807102 0.9076835 0.25 2.233470
H18c H 16 0.07321468 0.2063941 0.9322171 0.25 2.233470
H19a H 16 0.2603972 0.1921589 0.6251325 0.25 2.233470
H19b H 16 0.1202549 0.1543189 0.6781259 0.25 2.233470
H19c H 16 0.1100758 0.224179 0.583464 0.25 2.233470
H20a H 16 0.2734347 0.3854395 0.5528581 0.25 2.233470
H20b H 16 0.106269 0.3945023 0.5457161 0.25 2.233470
H20c H 16 0.1978881 0.4791695 0.5877546 0.25 2.233470
H21a H 16 0.2349788 0.5438776 0.8436273 0.25 2.233470
H21b H 16 0.2334696 0.5502401 0.7214515 0.25 2.233470
H21c H 16 0.08900458 0.5529591 0.7838666 0.25 2.233470
C22 C 16 0.9960792 0.1811803 0.24031 0.25 12.004825
C23 C 16 0.9796594 0.1019603 0.2099314 0.25 12.004825
C24 C 16 1.012875 0.1933533 0.3454543 0.25 12.004825
C25 C 16 0.9962765 0.250992 0.1666043 0.25 12.004825
C26 C 16 0.9794621 0.03214857 0.2836371 0.25 12.004825
C27 C 16 0.962864 0.08978733 0.1047871 0.25 12.004825
N28 N 16 1.024695 0.2105191 0.4102019 0.25 12.004825
N29 N 16 0.9984881 0.3015245 0.127817 0.25 12.004825
N30 N 16 0.9772506 -0.01838386 0.3224244 0.25 12.004825
N31 N 16 0.9510438 0.07262153 0.04003951 0.25 12.004825

loop_
_atom_type_symbol
_atom_type_description
_atom_type_scat_dispersion_real
_atom_type_scat_dispersion_imag
_atom_type_scat_source
_atom_type_scat_length_neutron
? ? ? ? ? ?

loop_
_geom_angle_atom_site_label_1
_geom_angle_atom_site_label_2
_geom_angle_atom_site_label_3
_geom_angle
_geom_angle_site_symmetry_1
_geom_angle_site_symmetry_2
_geom_angle_site_symmetry_3
_geom_angle_publ_flag
C5 C1 C2 108.00 1_555 1_555 1_555 no
C5 C1 C6 126.00 1_555 1_555 1_555 no
C5 C1 Fe11 69.79 1_555 1_555 1_555 no
C2 C1 C6 126.00 1_555 1_555 1_555 no
C2 C1 Fe11 69.79 1_555 1_555 1_555 no
C6 C1 Fe11 126.00 1_555 1_555 1_555 no
C1 C2 C3 108.00 1_555 1_555 1_555 no
C1 C2 C7 126.00 1_555 1_555 1_555 no
C1 C2 Fe11 69.79 1_555 1_555 1_555 no
C3 C2 C7 126.00 1_555 1_555 1_555 no
C3 C2 Fe11 69.79 1_555 1_555 1_555 no
C7 C2 Fe11 126.00 1_555 1_555 1_555 no
C2 C3 C4 108.00 1_555 1_555 1_555 no
C2 C3 C8 126.01 1_555 1_555 1_555 no
C2 C3 Fe11 69.79 1_555 1_555 1_555 no
C4 C3 C8 125.99 1_555 1_555 1_555 no
C4 C3 Fe11 69.79 1_555 1_555 1_555 no
C8 C3 Fe11 126.00 1_555 1_555 1_555 no
C3 C4 C5 108.00 1_555 1_555 1_555 no
C3 C4 C9 126.00 1_555 1_555 1_555 no
C3 C4 Fe11 69.79 1_555 1_555 1_555 no
C5 C4 C9 126.00 1_555 1_555 1_555 no
C5 C4 Fe11 69.78 1_555 1_555 1_555 no
C9 C4 Fe11 126.00 1_555 1_555 1_555 no
C1 C5 C4 108.00 1_555 1_555 1_555 no
C1 C5 C10 126.00 1_555 1_555 1_555 no
C1 C5 Fe11 69.79 1_555 1_555 1_555 no
C4 C5 C10 126.00 1_555 1_555 1_555 no
C4 C5 Fe11 69.79 1_555 1_555 1_555 no
C10 C5 Fe11 126.00 1_555 1_555 1_555 no
H6c C6 H6a 101.88 1_555 1_555 1_555 no
H6c C6 H6b 101.88 1_555 1_555 1_555 no
H6c C6 C1 116.28 1_555 1_555 1_555 no
H6a C6 H6b 101.88 1_555 1_555 1_555 no
H6a C6 C1 116.28 1_555 1_555 1_555 no
H6b C6 C1 116.28 1_555 1_555 1_555 no
H7a C7 H7b 101.88 1_555 1_555 1_555 no
H7a C7 H7c 101.88 1_555 1_555 1_555 no
H7a C7 C2 116.29 1_555 1_555 1_555 no
H7b C7 H7c 101.87 1_555 1_555 1_555 no
H7b C7 C2 116.29 1_555 1_555 1_555 no
H7c C7 C2 116.29 1_555 1_555 1_555 no
H8a C8 H8b 101.87 1_555 1_555 1_555 no
H8a C8 H8c 101.88 1_555 1_555 1_555 no
H8a C8 C3 116.29 1_555 1_555 1_555 no
H8b C8 H8c 101.88 1_555 1_555 1_555 no
H8b C8 C3 116.28 1_555 1_555 1_555 no
H8c C8 C3 116.28 1_555 1_555 1_555 no
H9a C9 H9b 101.89 1_555 1_555 1_555 no
H9a C9 H9c 101.87 1_555 1_555 1_555 no
H9a C9 C4 116.29 1_555 1_555 1_555 no
H9b C9 H9c 101.87 1_555 1_555 1_555 no
H9b C9 C4 116.29 1_555 1_555 1_555 no
H9c C9 C4 116.28 1_555 1_555 1_555 no
H10a C10 H10c 101.88 1_555 1_555 1_555 no
H10a C10 H10b 101.88 1_555 1_555 1_555 no
H10a C10 C5 116.28 1_555 1_555 1_555 no
H10c C10 H10b 101.88 1_555 1_555 1_555 no
H10c C10 C5 116.28 1_555 1_555 1_555 no
H10b C10 C5 116.28 1_555 1_555 1_555 no
C13 C12 C16 108.00 1_555 1_555 1_555 no
C13 C12 C17 126.00 1_555 1_555 1_555 no
C13 C12 Fe11 69.79 1_555 1_555 1_555 no
C16 C12 C17 126.00 1_555 1_555 1_555 no
C16 C12 Fe11 69.79 1_555 1_555 1_555 no
C17 C12 Fe11 126.01 1_555 1_555 1_555 no
C12 C13 C14 108.00 1_555 1_555 1_555 no
C12 C13 C18 126.00 1_555 1_555 1_555 no
C12 C13 Fe11 69.79 1_555 1_555 1_555 no
C14 C13 C18 126.00 1_555 1_555 1_555 no
C14 C13 Fe11 69.79 1_555 1_555 1_555 no
C18 C13 Fe11 126.00 1_555 1_555 1_555 no
C15 C14 C13 108.00 1_555 1_555 1_555 no
C15 C14 C19 126.00 1_555 1_555 1_555 no
C15 C14 Fe11 69.79 1_555 1_555 1_555 no
C13 C14 C19 126.00 1_555 1_555 1_555 no
C13 C14 Fe11 69.79 1_555 1_555 1_555 no
C19 C14 Fe11 126.00 1_555 1_555 1_555 no
C14 C15 C16 108.00 1_555 1_555 1_555 no
C14 C15 C20 125.99 1_555 1_555 1_555 no
C14 C15 Fe11 69.79 1_555 1_555 1_555 no
C16 C15 C20 126.00 1_555 1_555 1_555 no
C16 C15 Fe11 69.79 1_555 1_555 1_555 no
C20 C15 Fe11 126.00 1_555 1_555 1_555 no
C12 C16 C15 108.00 1_555 1_555 1_555 no
C12 C16 C21 126.00 1_555 1_555 1_555 no
C12 C16 Fe11 69.79 1_555 1_555 1_555 no
C15 C16 C21 126.00 1_555 1_555 1_555 no
C15 C16 Fe11 69.79 1_555 1_555 1_555 no
C21 C16 Fe11 126.00 1_555 1_555 1_555 no
H17a C17 H17b 101.88 1_555 1_555 1_555 no
H17a C17 H17c 101.88 1_555 1_555 1_555 no
H17a C17 C12 116.28 1_555 1_555 1_555 no
H17b C17 H17c 101.88 1_555 1_555 1_555 no
H17b C17 C12 116.29 1_555 1_555 1_555 no
H17c C17 C12 116.28 1_555 1_555 1_555 no
H18a C18 H18b 101.88 1_555 1_555 1_555 no
H18a C18 H18c 101.88 1_555 1_555 1_555 no
H18a C18 C13 116.28 1_555 1_555 1_555 no
H18b C18 H18c 101.88 1_555 1_555 1_555 no
H18b C18 C13 116.29 1_555 1_555 1_555 no
H18c C18 C13 116.29 1_555 1_555 1_555 no
H19a C19 H19b 101.88 1_555 1_555 1_555 no
H19a C19 H19c 101.87 1_555 1_555 1_555 no
H19a C19 C14 116.29 1_555 1_555 1_555 no
H19b C19 H19c 101.88 1_555 1_555 1_555 no
H19b C19 C14 116.28 1_555 1_555 1_555 no
H19c C19 C14 116.29 1_555 1_555 1_555 no
H20a C20 H20b 101.88 1_555 1_555 1_555 no
H20a C20 H20c 101.88 1_555 1_555 1_555 no
H20a C20 C15 116.29 1_555 1_555 1_555 no
H20b C20 H20c 101.88 1_555 1_555 1_555 no
H20b C20 C15 116.28 1_555 1_555 1_555 no
H20c C20 C15 116.27 1_555 1_555 1_555 no
H21c C21 H21a 101.87 1_555 1_555 1_555 no
H21c C21 H21b 101.88 1_555 1_555 1_555 no
H21c C21 C16 116.29 1_555 1_555 1_555 no
H21a C21 H21b 101.88 1_555 1_555 1_555 no
H21a C21 C16 116.29 1_555 1_555 1_555 no
H21b C21 C16 116.29 1_555 1_555 1_555 no
C23 C22 C24 116.95 1_555 1_555 1_555 no
C23 C22 C25 116.94 1_555 1_555 1_555 no
C24 C22 C25 126.11 1_555 1_555 1_555 no
C22 C23 C26 116.94 1_555 1_555 1_555 no
C22 C23 C27 116.95 1_555 1_555 1_555 no
C26 C23 C27 126.11 1_555 1_555 1_555 no
N28 C24 C22 171.00 1_555 1_555 1_555 no
N29 C25 C22 170.99 1_555 1_555 1_555 no
N30 C26 C23 170.99 1_555 1_555 1_555 no
N31 C27 C23 171.00 1_555 1_555 1_555 no
C12 Fe11 C13 40.42 1_555 1_555 1_555 no
C12 Fe11 C14 67.98 1_555 1_555 1_555 no
C12 Fe11 C15 67.98 1_555 1_555 1_555 no
C12 Fe11 C16 40.43 1_555 1_555 1_555 no
C12 Fe11 C1 109.12 1_555 1_555 1_555 no
C12 Fe11 C2 116.56 1_555 1_555 1_555 no
C12 Fe11 C3 148.57 1_555 1_555 1_555 no
C12 Fe11 C4 169.96 1_555 1_555 1_555 no
C12 Fe11 C5 131.28 1_555 1_555 1_555 no
C13 Fe11 C14 40.43 1_555 1_555 1_555 no
C13 Fe11 C15 67.98 1_555 1_555 1_555 no
C13 Fe11 C16 67.98 1_555 1_555 1_555 no
C13 Fe11 C1 116.56 1_555 1_555 1_555 no
C13 Fe11 C2 148.57 1_555 1_555 1_555 no
C13 Fe11 C3 169.96 1_555 1_555 1_555 no
C13 Fe11 C4 131.29 1_555 1_555 1_555 no
C13 Fe11 C5 109.12 1_555 1_555 1_555 no
C14 Fe11 C15 40.42 1_555 1_555 1_555 no
C14 Fe11 C16 67.98 1_555 1_555 1_555 no
C14 Fe11 C1 148.57 1_555 1_555 1_555 no
C14 Fe11 C2 169.96 1_555 1_555 1_555 no
C14 Fe11 C3 131.28 1_555 1_555 1_555 no
C14 Fe11 C4 109.12 1_555 1_555 1_555 no
C14 Fe11 C5 116.56 1_555 1_555 1_555 no
C15 Fe11 C16 40.43 1_555 1_555 1_555 no
C15 Fe11 C1 169.96 1_555 1_555 1_555 no
C15 Fe11 C2 131.29 1_555 1_555 1_555 no
C15 Fe11 C3 109.12 1_555 1_555 1_555 no
C15 Fe11 C4 116.56 1_555 1_555 1_555 no
C15 Fe11 C5 148.57 1_555 1_555 1_555 no
C16 Fe11 C1 131.28 1_555 1_555 1_555 no
C16 Fe11 C2 109.12 1_555 1_555 1_555 no
C16 Fe11 C3 116.56 1_555 1_555 1_555 no
C16 Fe11 C4 148.57 1_555 1_555 1_555 no
C16 Fe11 C5 169.96 1_555 1_555 1_555 no
C1 Fe11 C2 40.42 1_555 1_555 1_555 no
C1 Fe11 C3 67.98 1_555 1_555 1_555 no
C1 Fe11 C4 67.98 1_555 1_555 1_555 no
C1 Fe11 C5 40.42 1_555 1_555 1_555 no
C2 Fe11 C3 40.43 1_555 1_555 1_555 no
C2 Fe11 C4 67.98 1_555 1_555 1_555 no
C2 Fe11 C5 67.97 1_555 1_555 1_555 no
C3 Fe11 C4 40.42 1_555 1_555 1_555 no
C3 Fe11 C5 67.98 1_555 1_555 1_555 no
C4 Fe11 C5 40.43 1_555 1_555 1_555 no

loop_
_geom_bond_atom_site_label_1
_geom_bond_atom_site_label_2
_geom_bond_distance
_geom_bond_site_symmetry_1
_geom_bond_site_symmetry_2
_geom_bond_publ_flag
C1 C5 1.479 1_555 1_555 no
C1 C2 1.479 1_555 1_555 no
C1 C6 1.499 1_555 1_555 no
C1 Fe11 2.141 1_555 1_555 no
C2 C1 1.479 1_555 1_555 no
C2 C3 1.480 1_555 1_555 no
C2 C7 1.498 1_555 1_555 no
C2 Fe11 2.141 1_555 1_555 no
C3 C2 1.480 1_555 1_555 no
C3 C4 1.479 1_555 1_555 no
C3 C8 1.498 1_555 1_555 no
C3 Fe11 2.141 1_555 1_555 no
C4 C3 1.479 1_555 1_555 no
C4 C5 1.480 1_555 1_555 no
C4 C9 1.499 1_555 1_555 no
C4 Fe11 2.141 1_555 1_555 no
C5 C1 1.479 1_555 1_555 no
C5 C4 1.480 1_555 1_555 no
C5 C10 1.499 1_555 1_555 no
C5 Fe11 2.141 1_555 1_555 no
C6 H6c 1.150 1_555 1_555 no
C6 H6a 1.150 1_555 1_555 no
C6 H6b 1.150 1_555 1_555 no
C6 C1 1.499 1_555 1_555 no
C7 H7a 1.150 1_555 1_555 no
C7 H7b 1.150 1_555 1_555 no
C7 H7c 1.150 1_555 1_555 no
C7 C2 1.498 1_555 1_555 no
C8 H8a 1.150 1_555 1_555 no
C8 H8b 1.150 1_555 1_555 no
C8 H8c 1.150 1_555 1_555 no
C8 C3 1.498 1_555 1_555 no
C9 H9a 1.150 1_555 1_555 no
C9 H9b 1.150 1_555 1_555 no
C9 H9c 1.150 1_555 1_555 no
C9 C4 1.499 1_555 1_555 no
C10 H10a 1.150 1_555 1_555 no
C10 H10c 1.150 1_555 1_555 no
C10 H10b 1.150 1_555 1_555 no
C10 C5 1.499 1_555 1_555 no
C12 C13 1.479 1_555 1_555 no
C12 C16 1.479 1_555 1_555 no
C12 C17 1.499 1_555 1_555 no
C12 Fe11 2.141 1_555 1_555 no
C13 C12 1.479 1_555 1_555 no
C13 C14 1.480 1_555 1_555 no
C13 C18 1.499 1_555 1_555 no
C13 Fe11 2.141 1_555 1_555 no
C14 C15 1.479 1_555 1_555 no
C14 C13 1.480 1_555 1_555 no
C14 C19 1.498 1_555 1_555 no
C14 Fe11 2.141 1_555 1_555 no
C15 C14 1.479 1_555 1_555 no
C15 C16 1.479 1_555 1_555 no
C15 C20 1.499 1_555 1_555 no
C15 Fe11 2.141 1_555 1_555 no
C16 C12 1.479 1_555 1_555 no
C16 C15 1.479 1_555 1_555 no
C16 C21 1.498 1_555 1_555 no
C16 Fe11 2.141 1_555 1_555 no
C17 H17a 1.150 1_555 1_555 no
C17 H17b 1.150 1_555 1_555 no
C17 H17c 1.150 1_555 1_555 no
C17 C12 1.499 1_555 1_555 no
C18 H18a 1.150 1_555 1_555 no
C18 H18b 1.150 1_555 1_555 no
C18 H18c 1.150 1_555 1_555 no
C18 C13 1.499 1_555 1_555 no
C19 H19a 1.150 1_555 1_555 no
C19 H19b 1.150 1_555 1_555 no
C19 H19c 1.150 1_555 1_555 no
C19 C14 1.498 1_555 1_555 no
C20 H20a 1.150 1_555 1_555 no
C20 H20b 1.150 1_555 1_555 no
C20 H20c 1.150 1_555 1_555 no
C20 C15 1.499 1_555 1_555 no
C21 H21c 1.150 1_555 1_555 no
C21 H21a 1.150 1_555 1_555 no
C21 H21b 1.150 1_555 1_555 no
C21 C16 1.498 1_555 1_555 no
C22 C23 1.364 1_555 1_555 no
C22 C24 1.557 1_555 1_555 no
C22 C25 1.557 1_555 1_555 no
C23 C22 1.364 1_555 1_555 no
C23 C26 1.557 1_555 1_555 no
C23 C27 1.557 1_555 1_555 no
C24 N28 0.993 1_555 1_555 no
C24 C22 1.557 1_555 1_555 no
C25 N29 0.992 1_555 1_555 no
C25 C22 1.557 1_555 1_555 no
C26 N30 0.992 1_555 1_555 no
C26 C23 1.557 1_555 1_555 no
C27 N31 0.993 1_555 1_555 no
C27 C23 1.557 1_555 1_555 no
H6a C6 1.150 1_555 1_555 no
H6b C6 1.150 1_555 1_555 no
H6c C6 1.150 1_555 1_555 no
H7a C7 1.150 1_555 1_555 no
H7b C7 1.150 1_555 1_555 no
H7c C7 1.150 1_555 1_555 no
H8a C8 1.150 1_555 1_555 no
H8b C8 1.150 1_555 1_555 no
H8c C8 1.150 1_555 1_555 no
H9a C9 1.150 1_555 1_555 no
H9b C9 1.150 1_555 1_555 no
H9c C9 1.150 1_555 1_555 no
H10a C10 1.150 1_555 1_555 no
H10b C10 1.150 1_555 1_555 no
H10c C10 1.150 1_555 1_555 no
H17a C17 1.150 1_555 1_555 no
H17b C17 1.150 1_555 1_555 no
H17c C17 1.150 1_555 1_555 no
H18a C18 1.150 1_555 1_555 no
H18b C18 1.150 1_555 1_555 no
H18c C18 1.150 1_555 1_555 no
H19a C19 1.150 1_555 1_555 no
H19b C19 1.150 1_555 1_555 no
H19c C19 1.150 1_555 1_555 no
H20a C20 1.150 1_555 1_555 no
H20b C20 1.150 1_555 1_555 no
H20c C20 1.150 1_555 1_555 no
H21a C21 1.150 1_555 1_555 no
H21b C21 1.150 1_555 1_555 no
H21c C21 1.150 1_555 1_555 no
N28 C24 0.993 1_555 1_555 no
N29 C25 0.992 1_555 1_555 no
N30 C26 0.992 1_555 1_555 no
N31 C27 0.993 1_555 1_555 no
Fe11 C12 2.141 1_555 1_555 no
Fe11 C13 2.141 1_555 1_555 no
Fe11 C14 2.141 1_555 1_555 no
Fe11 C15 2.141 1_555 1_555 no
Fe11 C16 2.141 1_555 1_555 no
Fe11 C1 2.141 1_555 1_555 no
Fe11 C2 2.141 1_555 1_555 no
Fe11 C3 2.141 1_555 1_555 no
Fe11 C4 2.141 1_555 1_555 no
Fe11 C5 2.141 1_555 1_555 no
